data_9001264
loop_
_publ_author_name
'Brigatti, M. F.'
'Davoli, P.'

_publ_section_title
;
 Crystal-structure refinement of 1M plutonic biotites
 sample M14 from a monzonite in the Valle del Cervo pluton
;
_journal_name_full 'American Mineralogist'
_journal_page_first 305
_journal_page_last 313
_journal_volume 75
_journal_year 1990
_chemical_formula_sum 'Al Fe H2 K Mg2 O12 Si3'
_chemical_name_mineral Biotite
_space_group_IT_number 12
_symmetry_space_group_name_Hall '-C 2y'
_symmetry_space_group_name_H-M 'C 1 2/m 1'
_cell_angle_alpha 90
_cell_angle_beta 100.26
_cell_angle_gamma 90
_cell_length_a 5.343
_cell_length_b 9.258
_cell_length_c 10.227
_cell_formula_units_Z 2
_cell_volume 497.794
_database_code_amcsd 0001294
_exptl_crystal_density_diffrn 2.994
_cod_original_formula_sum 'Fe Mg2 K (Al Si3) O12 H2'
_cod_database_code 9001264

loop_
_space_group_symop_operation_xyz
x,y,z
1/2+x,1/2+y,z
x,-y,z
1/2+x,1/2-y,z
-x,y,-z
1/2-x,1/2+y,-z
-x,-y,-z
1/2-x,1/2-y,-z

loop_
_atom_site_aniso_label
_atom_site_aniso_U_11
_atom_site_aniso_U_22
_atom_site_aniso_U_33
_atom_site_aniso_U_12
_atom_site_aniso_U_13
_atom_site_aniso_U_23
Fe1 0.01862 0.01259 0.02206 0.00000 0.00831 0.00000
Mg2 0.01862 0.01737 0.02052 0.00000 0.00616 0.00000
K 0.04285 0.04125 0.04566 0.00000 0.01045 0.00000
Al 0.01834 0.01346 0.02001 -0.00025 0.00697 0.00000
Si 0.01834 0.01346 0.02001 -0.00025 0.00697 0.00000
O1 0.04005 0.01780 0.02924 0.00000 0.00563 0.00000
O2 0.02773 0.03040 0.02309 -0.00838 0.00697 -0.00330
O3 0.02101 0.01997 0.02052 -0.00099 0.00670 -0.00094
O4 0.02185 0.01737 0.02719 0.00000 0.00777 0.00000

loop_
_atom_site_label
_atom_site_fract_x
_atom_site_fract_y
_atom_site_fract_z
_atom_site_occupancy
Fe1 0.00000 0.00000 0.50000 1.00000
Mg2 0.00000 0.33480 0.50000 1.00000
K 0.00000 0.50000 0.00000 1.00000
Al 0.07490 0.16680 0.22580 0.25000
Si 0.07490 0.16680 0.22580 0.75000
O1 0.02680 0.00000 0.16900 1.00000
O2 0.31920 0.23570 0.16820 1.00000
O3 0.13120 0.16780 0.39120 1.00000
O4 0.12860 0.50000 0.39570 1.00000
H 0.09000 0.50000 0.31500 1.00000

loop_
_cod_related_entry_id
_cod_related_entry_database
_cod_related_entry_code
1 AMCSD 0001294
